data_7715882
loop_
_publ_author_name
'Hashemzadeh, Tahmineh'
'Christofferson, Andrew J.'
'White, Keith F.'
'Barnard, Peter J.'

_publ_section_title
;
 Experimental and theoretical studies of pH-responsive iridium(III)
 complexes of azole and N-heterocyclic carbene ligands.
;
_journal_issue 19
_journal_name_full 'Dalton transactions (Cambridge, England : 2003)'
_journal_page_first 8478
_journal_page_last 8493
_journal_paper_doi 10.1039/d3dt03766e
_journal_volume 53
_journal_year 2024
_chemical_formula_moiety 'C30 H24 Ir N6, C2 H3 N, Cl'
_chemical_formula_sum 'C32 H27 Cl Ir N7'
_chemical_formula_weight 737.25
_space_group_crystal_system monoclinic
_space_group_IT_number 14
_space_group_name_Hall '-P 2ybc'
_space_group_name_H-M_alt 'P 1 21/c 1'
_atom_sites_solution_hydrogens geom
_atom_sites_solution_primary dual
_audit_creation_date 2024-03-07
_audit_creation_method
;
Olex2 1.5
(compiled 2023.08.24 svn.re1ec1418 for OlexSys, GUI svn.r6817)
;
_audit_update_record
;
2024-03-08 deposited with the CCDC.	2024-04-22 downloaded from the CCDC.
;
_cell_angle_alpha 90
_cell_angle_beta 99.392(2)
_cell_angle_gamma 90
_cell_formula_units_Z 4
_cell_length_a 8.64190(10)
_cell_length_b 32.2748(5)
_cell_length_c 10.5786(2)
_cell_measurement_reflns_used 30824
_cell_measurement_temperature 180(40)
_cell_measurement_theta_max 68.4940
_cell_measurement_theta_min 4.1680
_cell_volume 2910.98(8)
_computing_cell_refinement 'CrysAlisPro 1.171.43.90 (Rigaku OD, 2023)'
_computing_data_collection 'CrysAlisPro system (CCD 40.53 (release 29-04-2019))'
_computing_data_reduction 'CrysAlisPro 1.171.43.90 (Rigaku OD, 2023)'
_computing_molecular_graphics 'Olex2 1.5 (Dolomanov et al., 2009)'
_computing_publication_material 'Olex2 1.5 (Dolomanov et al., 2009)'
_computing_structure_refinement 'SHELXL 2018/3 (Sheldrick, 2015)'
_computing_structure_solution 'SHELXT  (Sheldrick, 2015)'
_diffrn_ambient_environment N~2~
_diffrn_ambient_temperature 180(40)
_diffrn_detector 'Hybrid Pixel Array Detector'
_diffrn_detector_area_resol_mean 10.0000
_diffrn_detector_type HyPix3000
_diffrn_measured_fraction_theta_full 0.999
_diffrn_measured_fraction_theta_max 0.995
_diffrn_measurement_details
;
List of Runs (angles in degrees, time in seconds):

  # Type    Start    End  Width  t~exp~   \w     \q     \k     \f   Frames
#--------------------------------------------------------------------------
  1  \w     28.00 106.00   0.50    1.00    --   43.40  56.00 111.00  156
  2  \w    -19.00  59.00   0.50    1.00    --   43.40 -56.00 -31.00  156
  3  \w     31.00 110.00   0.50    4.00    --   93.53 -56.00 -31.00  158
  4  \w     78.00 156.00   0.50    4.00    --   93.53  56.00 111.00  156
  5  \w   -102.00 -17.00   0.50    1.00    --  -38.50 -74.00 138.68  170
  6  \w   -101.00 -19.00   0.50    1.00    --  -38.50 -66.00-100.88  164
  7  \w    -54.00  24.00   0.50    1.00    --  -38.50  56.00 111.00  156
  8  \w    -61.00  25.00   0.50    1.00    --  -38.50  77.00-120.00  172
  9  \w    -93.00 -14.00   0.50    1.00    --  -38.50 138.00 -30.00  158
 10  \w   -101.00 -19.00   0.50    1.00    --  -38.50 -65.00 -90.00  164
 11  \w   -101.00 -22.00   0.50    1.00    --  -38.50 -56.00 -31.00  158
 12  \w    -18.00  55.00   0.50    1.00    --   43.40 -43.00 150.00  146
 13  \w     37.00 112.00   0.50    1.00    --   43.40  21.00-120.00  150
 14  \w     37.00 112.00   0.50    1.00    --   43.40  21.00  30.00  150
 15  \w    -21.00  50.00   0.50    1.00    --   43.40 -32.00 -60.00  142
 16  \w      8.00  78.00   0.50    1.00    --   43.40-104.00 150.00  140
 17  \w      8.00  78.00   0.50    1.00    --   43.40-104.00 -30.00  140
 18  \w     38.00 126.00   0.50    4.00    --   93.53-145.00 -30.00  176
 19  \w    104.00 157.00   0.50    4.00    --   93.53  77.00  60.00  106
 20  \w     23.00 102.00   0.50    4.00    --   93.53 -17.00-120.00  158
 21  \w     29.00 121.00   0.50    4.00    --   93.53 -87.00 -30.00  184
 22  \w     87.00 156.00   0.50    4.00    --   93.53 145.00 -90.00  138
 23  \w     38.00 126.00   0.50    4.00    --   93.53-145.00 -60.00  176
 24  \w     27.00  98.00   0.50    4.00    --   93.53 -25.00 -30.00  142
 25  \w     23.00 102.00   0.50    4.00    --   93.53 -17.00  30.00  158
 26  \w     86.00 164.00   0.50    4.00    --   93.53  17.00-150.00  156
 27  \w     25.00 106.00   0.50    4.00    --   93.53 -96.00 -30.00  162
 28  \w     87.00 156.00   0.50    4.00    --   93.53 145.00-150.00  138
 29  \w     25.00 106.00   0.50    4.00    --   93.53 -96.00   0.00  162
 30  \w    104.00 157.00   0.50    4.00    --   93.53  77.00 150.00  106
 31  \w     31.00 111.00   0.50    4.00    --   93.53 -59.00  30.00  160
 32  \w     30.00 109.00   0.50    4.00    --   93.53-117.00 150.00  158
 33  \w     30.00 109.00   0.50    4.00    --   93.53-117.00 -30.00  158
 34  \w     86.00 164.00   0.50    4.00    --   93.53  17.00 -90.00  156
 35  \w    104.00 157.00   0.50    4.00    --   93.53  77.00  30.00  106
 36  \w     30.00 109.00   0.50    4.00    --   93.53-117.00  60.00  158
 37  \w     30.00 101.00   0.50    4.00    --   93.53 -33.00 150.00  142
 38  \w     31.00 114.00   0.50    4.00    --   93.53 -68.00-180.00  166
 39  \w     29.00 121.00   0.50    4.00    --   93.53 -87.00  90.00  184
 40  \w     32.00 106.00   0.50    4.00    --   93.53 -42.00  90.00  148
 41  \w    104.00 157.00   0.50    4.00    --   93.53  77.00   0.00  106
 42  \w    104.00 157.00   0.50    4.00    --   93.53  77.00 -60.00  106
 43  \w     31.00 114.00   0.50    4.00    --   93.53 -68.00 120.00  166
 44  \w   -102.00 -17.00   0.50    1.00    --  -38.50 -73.00-152.42  170
 45  \w   -102.00 -17.00   0.50    1.00    --  -38.50 -74.00  22.00  170
 46  \w   -101.00 -18.00   0.50    1.00    --  -38.50 -70.00  67.88  166
 47  \w   -101.00 -18.00   0.50    1.00    --  -38.50 -70.00 -55.27  166
 48  \w     22.00 107.00   0.50    1.00    --   43.40  72.00-104.10  170
 49  \w     25.00 106.00   0.50    1.00    --   43.40  65.00 150.00  162
 50  \w     28.00 106.00   0.50    1.00    --   43.40  54.00 -60.00  156
 51  \w     23.00 107.00   0.50    1.00    --   43.40  71.00  50.13  168
 52  \w     22.00 107.00   0.50    1.00    --   43.40  72.00 165.18  170
 53  \w    -25.00  50.00   0.50    1.00    --   43.40 -21.00-120.00  150
 54  \w     22.00 107.00   0.50    1.00    --   43.40  74.00  -0.23  170
 55  \w     25.00 106.00   0.50    1.00    --   43.40  65.00 -30.00  162
 56  \w     29.00 116.00   0.50    1.00    --   43.40  11.00 120.00  174
 57  \w     22.00 107.00   0.50    1.00    --   43.40  73.00-145.79  170
 58  \w     74.00 156.00   0.50    4.00    --   93.53  67.00 -21.85  164
 59  \w     74.00 157.00   0.50    4.00    --   93.53  68.00-164.19  166
 60  \w     73.00 157.00   0.50    4.00    --   93.53  70.00  40.63  168
 61  \w     74.00 156.00   0.50    4.00    --   93.53  67.00 139.78  164
 62  \w     77.00 156.00   0.50    4.00    --   93.53  58.00 -70.07  158
;
_diffrn_measurement_device 'four-circle diffractometer'
_diffrn_measurement_device_type 'SuperNova, Dual, Cu at home/near, HyPix3000'
_diffrn_measurement_method '\w scans'
_diffrn_orient_matrix_type 'CrysAlisPro convention (1999,Acta A55,543-557)'
_diffrn_orient_matrix_UB_11 0.1285877000
_diffrn_orient_matrix_UB_12 0.0238931000
_diffrn_orient_matrix_UB_13 -0.0547372000
_diffrn_orient_matrix_UB_21 0.0503054000
_diffrn_orient_matrix_UB_22 0.0212250000
_diffrn_orient_matrix_UB_23 0.1309022000
_diffrn_orient_matrix_UB_31 0.1164537000
_diffrn_orient_matrix_UB_32 -0.0354608000
_diffrn_orient_matrix_UB_33 0.0412188000
_diffrn_radiation_monochromator mirror
_diffrn_radiation_probe x-ray
_diffrn_radiation_type 'Cu K\a'
_diffrn_radiation_wavelength 1.54184
_diffrn_reflns_av_R_equivalents 0.0508
_diffrn_reflns_av_unetI/netI 0.0160
_diffrn_reflns_Laue_measured_fraction_full 0.999
_diffrn_reflns_Laue_measured_fraction_max 0.995
_diffrn_reflns_limit_h_max 10
_diffrn_reflns_limit_h_min -10
_diffrn_reflns_limit_k_max 35
_diffrn_reflns_limit_k_min -38
_diffrn_reflns_limit_l_max 12
_diffrn_reflns_limit_l_min -12
_diffrn_reflns_number 53765
_diffrn_reflns_point_group_measured_fraction_full 0.999
_diffrn_reflns_point_group_measured_fraction_max 0.995
_diffrn_reflns_theta_full 67.684
_diffrn_reflns_theta_max 68.572
_diffrn_reflns_theta_min 4.452
_diffrn_source 'micro-focus sealed X-ray tube'
_diffrn_source_type 'SuperNova (Cu) X-ray Source'
_exptl_absorpt_coefficient_mu 9.996
_exptl_absorpt_correction_T_max 0.805
_exptl_absorpt_correction_T_min 0.092
_exptl_absorpt_correction_type gaussian
_exptl_absorpt_process_details
;
CrysAlisPro 1.171.43.90 (Rigaku Oxford Diffraction, 2023)
Numerical absorption correction based on gaussian integration over
a multifaceted crystal model
Empirical absorption correction using spherical harmonics,
implemented in SCALE3 ABSPACK scaling algorithm.
;
_exptl_crystal_colour 'clear yellow'
_exptl_crystal_colour_lustre clear
_exptl_crystal_colour_primary yellow
_exptl_crystal_density_diffrn 1.682
_exptl_crystal_description plank
_exptl_crystal_F_000 1448
_exptl_crystal_size_max 0.33
_exptl_crystal_size_mid 0.11
_exptl_crystal_size_min 0.06
_refine_diff_density_max 2.298
_refine_diff_density_min -1.361
_refine_diff_density_rms 0.125
_refine_ls_extinction_method none
_refine_ls_goodness_of_fit_ref 1.183
_refine_ls_hydrogen_treatment constr
_refine_ls_matrix_type full
_refine_ls_number_parameters 372
_refine_ls_number_reflns 5339
_refine_ls_number_restraints 0
_refine_ls_restrained_S_all 1.183
_refine_ls_R_factor_all 0.0345
_refine_ls_R_factor_gt 0.0340
_refine_ls_shift/su_max 0.001
_refine_ls_shift/su_mean 0.000
_refine_ls_structure_factor_coef Fsqd
_refine_ls_weighting_details 'w=1/[\s^2^(Fo^2^)+(0.0149P)^2^+21.2145P] where P=(Fo^2^+2Fc^2^)/3'
_refine_ls_weighting_scheme calc
_refine_ls_wR_factor_gt 0.0814
_refine_ls_wR_factor_ref 0.0818
_reflns_Friedel_coverage 0.000
_reflns_number_gt 5319
_reflns_number_total 5339
_reflns_threshold_expression 'I > 2\s(I)'
_cod_data_source_file d3dt03766e2.cif
_cod_data_source_block 16
_cod_depositor_comments 'Adding full bibliography for 7715878--7715882.cif.'
_cod_database_code 7715882
_shelx_shelxl_version_number 2018/3
_chemical_oxdiff_formula 'C33 H20 N6 Cl1 Ir1'
_shelx_space_group_comment
;
The symmetry employed for this shelxl refinement is uniquely defined
by the following loop, which should always be used as a source of
symmetry information in preference to the above space-group names.
They are only intended as comments.
;
_shelx_estimated_absorpt_t_max 0.585
_shelx_estimated_absorpt_t_min 0.137
_olex2_refinement_description
;
1. Fixed Uiso
 At 1.2 times of:
  All C(H) groups
 At 1.5 times of:
  All C(H,H,H) groups
2.a Aromatic/amide H refined with riding coordinates:
 C22(H22), C23(H23), C17(H17), C15(H15), C16(H16), C21(H21), C24(H24),
 C27(H27), C8(H8), C18(H18), C13(H13), C20(H20), C6(H6), C5(H5), C29(H29),
 C11(H11), C12(H12), C26(H26), C10(H10), C7(H7), C25(H25)
2.b Idealised Me refined as rotating group:
 C30(H30A,H30B,H30C), C32(H32A,H32B,H32C)
;
_olex2_exptl_crystal_mounting_method
'A crystal was selected from its mother liqor, coated in protective oil and mounted on a nylon loop.'
_olex2_submission_special_instructions 'No special instructions were received'
_oxdiff_exptl_absorpt_empirical_details
;
Empirical correction (ABSPACK) includes:
- Absorption correction using spherical harmonics
- Frame scaling
;
_oxdiff_exptl_absorpt_empirical_full_max 3.889
_oxdiff_exptl_absorpt_empirical_full_min 0.696

loop_
_space_group_symop_operation_xyz
'x, y, z'
'-x, y+1/2, -z+1/2'
'-x, -y, -z'
'x, -y-1/2, z-1/2'

loop_
_atom_site_label
_atom_site_type_symbol
_atom_site_fract_x
_atom_site_fract_y
_atom_site_fract_z
_atom_site_U_iso_or_equiv
_atom_site_adp_type
_atom_site_occupancy
_atom_site_site_symmetry_order
_atom_site_calc_flag
_atom_site_refinement_flags_posn
_atom_site_refinement_flags_adp
_atom_site_refinement_flags_occupancy
_atom_site_disorder_assembly
_atom_site_disorder_group
Ir1 Ir 0.26456(2) 0.35749(2) 0.69588(2) 0.01958(8) Uani 1 1 d . . . . .
Cl1 Cl 0.03193(19) 0.56610(4) 0.76121(15) 0.0402(3) Uani 1 1 d . . . . .
N2 N 0.1591(5) 0.32796(13) 0.5316(4) 0.0220(9) Uani 1 1 d . . . . .
N3 N 0.4478(5) 0.37733(13) 0.5906(4) 0.0242(9) Uani 1 1 d . . . . .
N1 N 0.3638(5) 0.37856(13) 0.8740(4) 0.0258(9) Uani 1 1 d . . . . .
N4 N 0.3067(6) 0.43702(13) 0.5787(5) 0.0285(10) Uani 1 1 d . . . . .
N5 N 0.1046(6) 0.44857(14) 0.6614(5) 0.0292(10) Uani 1 1 d . . . . .
C2 C 0.3456(6) 0.29814(15) 0.7336(5) 0.0216(10) Uani 1 1 d . . . . .
C1 C 0.0892(6) 0.34474(16) 0.7931(5) 0.0247(11) Uani 1 1 d . . . . .
N6 N 0.2759(6) 0.47853(14) 0.5553(5) 0.0355(11) Uani 1 1 d . . . . .
C3 C 0.2043(6) 0.41801(15) 0.6440(5) 0.0246(11) Uani 1 1 d . . . . .
C19 C 0.1801(6) 0.28637(16) 0.5280(5) 0.0226(10) Uani 1 1 d . . . . .
C22 C -0.0088(7) 0.32593(18) 0.3304(5) 0.0296(12) Uani 1 1 d . . . . .
H22 H -0.073300 0.340187 0.262866 0.036 Uiso 1 1 calc R U . . .
C14 C 0.2856(6) 0.26921(16) 0.6383(5) 0.0240(11) Uani 1 1 d . . . . .
C23 C 0.0688(6) 0.34739(17) 0.4334(5) 0.0242(11) Uani 1 1 d . . . . .
H23 H 0.058776 0.376682 0.435644 0.029 Uiso 1 1 calc R U . . .
C17 C 0.4920(7) 0.24163(18) 0.8487(6) 0.0329(13) Uani 1 1 d . . . . .
H17 H 0.563989 0.232368 0.920762 0.040 Uiso 1 1 calc R U . . .
C15 C 0.3281(7) 0.22735(17) 0.6486(6) 0.0304(12) Uani 1 1 d . . . . .
H15 H 0.286385 0.208373 0.583162 0.036 Uiso 1 1 calc R U . . .
C16 C 0.4311(7) 0.21377(17) 0.7541(6) 0.0338(13) Uani 1 1 d . . . . .
H16 H 0.460007 0.185372 0.761705 0.041 Uiso 1 1 calc R U . . .
C21 C 0.0075(7) 0.28344(19) 0.3256(6) 0.0347(13) Uani 1 1 d . . . . .
H21 H -0.046803 0.268084 0.255439 0.042 Uiso 1 1 calc R U . . .
C24 C 0.5643(7) 0.35348(18) 0.5607(5) 0.0297(12) Uani 1 1 d . . . . .
H24 H 0.573159 0.325580 0.589602 0.036 Uiso 1 1 calc R U . . .
C27 C 0.5386(7) 0.43381(18) 0.4745(6) 0.0330(13) Uani 1 1 d . . . . .
H27 H 0.526908 0.461740 0.446205 0.040 Uiso 1 1 calc R U . . .
C8 C -0.0529(6) 0.32497(18) 0.7479(6) 0.0292(12) Uani 1 1 d . . . . .
H8 H -0.074557 0.315810 0.661465 0.035 Uiso 1 1 calc R U . . .
C18 C 0.4481(6) 0.28323(17) 0.8388(5) 0.0271(11) Uani 1 1 d . . . . .
H18 H 0.489361 0.301834 0.905430 0.033 Uiso 1 1 calc R U . . .
C28 C 0.4357(7) 0.41615(16) 0.5453(5) 0.0264(11) Uani 1 1 d . . . . .
C13 C 0.5134(7) 0.39161(18) 0.9055(5) 0.0322(13) Uani 1 1 d . . . . .
H13 H 0.579486 0.391867 0.842034 0.039 Uiso 1 1 calc R U . . .
C20 C 0.1036(7) 0.26362(17) 0.4238(5) 0.0296(12) Uani 1 1 d . . . . .
H20 H 0.117827 0.234475 0.420773 0.036 Uiso 1 1 calc R U . . .
C4 C 0.1143(6) 0.35840(16) 0.9223(5) 0.0269(11) Uani 1 1 d . . . . .
C6 C -0.1371(7) 0.3331(2) 0.9536(6) 0.0394(15) Uani 1 1 d . . . . .
H6 H -0.214387 0.329415 1.006969 0.047 Uiso 1 1 calc R U . . .
C5 C 0.0013(8) 0.35299(19) 1.0001(6) 0.0383(14) Uani 1 1 d . . . . .
H5 H 0.019468 0.363022 1.085675 0.046 Uiso 1 1 calc R U . . .
C29 C 0.1519(7) 0.48439(17) 0.6076(6) 0.0344(13) Uani 1 1 d . . . . .
H29 H 0.099804 0.510279 0.608604 0.041 Uiso 1 1 calc R U . . .
C11 C 0.4747(9) 0.4044(2) 1.1207(6) 0.0423(15) Uani 1 1 d . . . . .
H11 H 0.512007 0.414055 1.204964 0.051 Uiso 1 1 calc R U . . .
C12 C 0.5727(9) 0.40468(19) 1.0291(7) 0.0444(16) Uani 1 1 d . . . . .
H12 H 0.678453 0.413643 1.050492 0.053 Uiso 1 1 calc R U . . .
C26 C 0.6593(7) 0.4094(2) 0.4463(5) 0.0347(13) Uani 1 1 d . . . . .
H26 H 0.733564 0.420405 0.398251 0.042 Uiso 1 1 calc R U . . .
C30 C -0.0334(7) 0.44594(19) 0.7241(6) 0.0369(14) Uani 1 1 d . . . . .
H30A H -0.106997 0.425642 0.679334 0.055 Uiso 1 1 calc R U . . .
H30B H -0.084249 0.473132 0.721824 0.055 Uiso 1 1 calc R U . . .
H30C H -0.001581 0.437292 0.813404 0.055 Uiso 1 1 calc R U . . .
C9 C 0.2692(7) 0.37640(16) 0.9668(5) 0.0284(12) Uani 1 1 d . . . . .
C10 C 0.3253(9) 0.39029(18) 1.0896(6) 0.0392(15) Uani 1 1 d . . . . .
H10 H 0.258703 0.389933 1.152684 0.047 Uiso 1 1 calc R U . . .
C7 C -0.1635(7) 0.3185(2) 0.8286(6) 0.0363(14) Uani 1 1 d . . . . .
H7 H -0.257697 0.304028 0.797595 0.044 Uiso 1 1 calc R U . . .
C25 C 0.6716(7) 0.3688(2) 0.4884(6) 0.0362(14) Uani 1 1 d . . . . .
H25 H 0.753100 0.351525 0.467991 0.043 Uiso 1 1 calc R U . . .
C31 C 0.6623(10) 0.4949(2) 0.8775(8) 0.0536(18) Uani 1 1 d . . . . .
C32 C 0.7742(10) 0.5091(2) 0.9870(8) 0.059(2) Uani 1 1 d . . . . .
H32A H 0.850088 0.527875 0.957600 0.089 Uiso 1 1 calc R U . . .
H32B H 0.829570 0.485207 1.030135 0.089 Uiso 1 1 calc R U . . .
H32C H 0.718313 0.523764 1.047030 0.089 Uiso 1 1 calc R U . . .
N7 N 0.5761(10) 0.4836(2) 0.7911(8) 0.077(2) Uani 1 1 d . . . . .

loop_
_atom_site_aniso_label
_atom_site_aniso_U_11
_atom_site_aniso_U_22
_atom_site_aniso_U_33
_atom_site_aniso_U_23
_atom_site_aniso_U_13
_atom_site_aniso_U_12
Ir1 0.02321(12) 0.01804(12) 0.01838(12) -0.00023(8) 0.00604(8) -0.00084(8)
Cl1 0.0527(9) 0.0289(7) 0.0414(8) 0.0006(6) 0.0144(7) 0.0061(6)
N2 0.022(2) 0.023(2) 0.022(2) 0.0003(17) 0.0074(17) -0.0020(17)
N3 0.024(2) 0.024(2) 0.026(2) -0.0021(18) 0.0076(18) -0.0035(17)
N1 0.032(2) 0.021(2) 0.023(2) -0.0015(17) 0.0036(19) -0.0005(18)
N4 0.036(3) 0.019(2) 0.032(3) 0.0016(18) 0.008(2) -0.0051(19)
N5 0.033(3) 0.024(2) 0.030(3) -0.0015(19) 0.005(2) 0.0019(19)
C2 0.022(3) 0.022(2) 0.022(3) 0.005(2) 0.009(2) 0.001(2)
C1 0.029(3) 0.024(3) 0.022(3) 0.003(2) 0.006(2) 0.006(2)
N6 0.049(3) 0.019(2) 0.037(3) 0.003(2) 0.005(2) -0.004(2)
C3 0.033(3) 0.020(2) 0.021(3) 0.002(2) 0.003(2) -0.001(2)
C19 0.025(3) 0.025(3) 0.019(2) -0.002(2) 0.007(2) -0.002(2)
C22 0.032(3) 0.038(3) 0.020(3) 0.001(2) 0.006(2) 0.002(2)
C14 0.027(3) 0.023(3) 0.024(3) 0.001(2) 0.007(2) -0.001(2)
C23 0.026(3) 0.029(3) 0.020(3) 0.001(2) 0.012(2) 0.000(2)
C17 0.034(3) 0.030(3) 0.033(3) 0.007(2) 0.001(2) 0.003(2)
C15 0.038(3) 0.023(3) 0.030(3) -0.002(2) 0.006(2) 0.000(2)
C16 0.039(3) 0.022(3) 0.040(3) 0.003(2) 0.005(3) 0.005(2)
C21 0.039(3) 0.038(3) 0.025(3) -0.008(2) 0.001(2) -0.003(3)
C24 0.028(3) 0.038(3) 0.024(3) 0.000(2) 0.007(2) 0.000(2)
C27 0.039(3) 0.031(3) 0.029(3) 0.001(2) 0.005(2) -0.014(2)
C8 0.023(3) 0.037(3) 0.028(3) 0.002(2) 0.007(2) 0.002(2)
C18 0.029(3) 0.026(3) 0.027(3) 0.001(2) 0.007(2) -0.004(2)
C28 0.034(3) 0.021(3) 0.024(3) -0.004(2) 0.005(2) -0.007(2)
C13 0.031(3) 0.041(3) 0.023(3) -0.002(2) 0.001(2) -0.006(2)
C20 0.035(3) 0.028(3) 0.026(3) -0.008(2) 0.004(2) 0.000(2)
C4 0.025(3) 0.027(3) 0.032(3) 0.005(2) 0.013(2) 0.007(2)
C6 0.033(3) 0.056(4) 0.034(3) 0.011(3) 0.020(3) 0.008(3)
C5 0.055(4) 0.039(3) 0.025(3) 0.005(2) 0.019(3) 0.011(3)
C29 0.042(3) 0.021(3) 0.039(3) -0.001(2) 0.001(3) 0.004(2)
C11 0.063(4) 0.040(3) 0.020(3) -0.006(2) -0.005(3) -0.001(3)
C12 0.053(4) 0.030(3) 0.044(4) -0.006(3) -0.011(3) -0.006(3)
C26 0.030(3) 0.050(4) 0.024(3) -0.002(3) 0.006(2) -0.016(3)
C30 0.037(3) 0.033(3) 0.043(4) -0.005(3) 0.011(3) 0.006(3)
C9 0.044(3) 0.021(3) 0.019(3) 0.000(2) 0.002(2) 0.005(2)
C10 0.066(4) 0.031(3) 0.020(3) -0.003(2) 0.006(3) 0.002(3)
C7 0.027(3) 0.046(4) 0.037(3) 0.012(3) 0.008(3) 0.001(3)
C25 0.029(3) 0.052(4) 0.029(3) -0.002(3) 0.007(2) 0.000(3)
C31 0.060(5) 0.040(4) 0.060(5) 0.003(3) 0.007(4) -0.001(3)
C32 0.058(5) 0.045(4) 0.068(5) 0.006(4) -0.010(4) 0.002(3)
N7 0.092(6) 0.069(5) 0.062(5) 0.000(4) -0.012(4) -0.018(4)

loop_
_atom_type_symbol
_atom_type_description
_atom_type_scat_dispersion_real
_atom_type_scat_dispersion_imag
_atom_type_scat_source
C C 0.0181 0.0091 'International Tables Vol C Tables 4.2.6.8 and 6.1.1.4'
H H 0.0000 0.0000 'International Tables Vol C Tables 4.2.6.8 and 6.1.1.4'
Cl Cl 0.3639 0.7018 'International Tables Vol C Tables 4.2.6.8 and 6.1.1.4'
Ir Ir -4.7710 6.5667 'International Tables Vol C Tables 4.2.6.8 and 6.1.1.4'
N N 0.0311 0.0180 'International Tables Vol C Tables 4.2.6.8 and 6.1.1.4'

loop_
_exptl_crystal_face_index_h
_exptl_crystal_face_index_k
_exptl_crystal_face_index_l
_exptl_crystal_face_perp_dist
0 1 0 0.0319
0 -1 0 0.0319
1 0 0 0.0562
-1 0 0 0.0562
0 0 1 0.1552
0 0 -1 0.1552

loop_
_geom_angle_atom_site_label_1
_geom_angle_atom_site_label_2
_geom_angle_atom_site_label_3
_geom_angle
_geom_angle_site_symmetry_1
_geom_angle_site_symmetry_3
_geom_angle_publ_flag
N2 Ir1 N3 87.90(16) . . ?
N2 Ir1 C3 98.93(18) . . ?
N1 Ir1 N2 171.12(17) . . ?
N1 Ir1 N3 98.18(17) . . ?
N1 Ir1 C2 92.99(19) . . ?
N1 Ir1 C3 88.86(19) . . ?
C2 Ir1 N2 79.79(19) . . ?
C2 Ir1 N3 96.91(18) . . ?
C2 Ir1 C3 173.0(2) . . ?
C1 Ir1 N2 94.03(19) . . ?
C1 Ir1 N3 174.65(18) . . ?
C1 Ir1 N1 80.5(2) . . ?
C1 Ir1 C2 88.3(2) . . ?
C1 Ir1 C3 98.7(2) . . ?
C3 Ir1 N3 76.11(19) . . ?
C19 N2 Ir1 116.0(3) . . ?
C23 N2 Ir1 123.8(3) . . ?
C23 N2 C19 120.1(4) . . ?
C24 N3 Ir1 126.0(4) . . ?
C28 N3 Ir1 116.0(3) . . ?
C28 N3 C24 117.9(5) . . ?
C13 N1 Ir1 124.7(4) . . ?
C13 N1 C9 119.7(5) . . ?
C9 N1 Ir1 115.4(4) . . ?
N6 N4 C28 124.1(4) . . ?
C3 N4 N6 114.1(5) . . ?
C3 N4 C28 121.7(4) . . ?
C3 N5 C29 108.6(5) . . ?
C3 N5 C30 127.6(5) . . ?
C29 N5 C30 123.8(5) . . ?
C14 C2 Ir1 113.8(4) . . ?
C18 C2 Ir1 129.1(4) . . ?
C18 C2 C14 117.1(5) . . ?
C8 C1 Ir1 127.8(4) . . ?
C8 C1 C4 117.3(5) . . ?
C4 C1 Ir1 114.8(4) . . ?
C29 N6 N4 102.3(5) . . ?
N4 C3 Ir1 113.9(4) . . ?
N5 C3 Ir1 142.8(4) . . ?
N5 C3 N4 103.0(4) . . ?
N2 C19 C14 114.8(4) . . ?
N2 C19 C20 119.6(5) . . ?
C20 C19 C14 125.6(5) . . ?
C23 C22 H22 120.3 . . ?
C23 C22 C21 119.5(5) . . ?
C21 C22 H22 120.3 . . ?
C2 C14 C19 115.3(4) . . ?
C15 C14 C2 121.5(5) . . ?
C15 C14 C19 123.2(5) . . ?
N2 C23 C22 121.6(5) . . ?
N2 C23 H23 119.2 . . ?
C22 C23 H23 119.2 . . ?
C16 C17 H17 119.9 . . ?
C16 C17 C18 120.3(5) . . ?
C18 C17 H17 119.9 . . ?
C14 C15 H15 120.1 . . ?
C16 C15 C14 119.7(5) . . ?
C16 C15 H15 120.1 . . ?
C17 C16 H16 120.1 . . ?
C15 C16 C17 119.8(5) . . ?
C15 C16 H16 120.1 . . ?
C22 C21 H21 120.5 . . ?
C20 C21 C22 119.1(5) . . ?
C20 C21 H21 120.5 . . ?
N3 C24 H24 119.3 . . ?
N3 C24 C25 121.3(6) . . ?
C25 C24 H24 119.3 . . ?
C28 C27 H27 121.3 . . ?
C28 C27 C26 117.4(5) . . ?
C26 C27 H27 121.3 . . ?
C1 C8 H8 119.7 . . ?
C7 C8 C1 120.6(6) . . ?
C7 C8 H8 119.7 . . ?
C2 C18 C17 121.6(5) . . ?
C2 C18 H18 119.2 . . ?
C17 C18 H18 119.2 . . ?
N3 C28 N4 112.3(5) . . ?
N3 C28 C27 124.3(5) . . ?
C27 C28 N4 123.5(5) . . ?
N1 C13 H13 119.4 . . ?
N1 C13 C12 121.3(6) . . ?
C12 C13 H13 119.4 . . ?
C19 C20 H20 120.0 . . ?
C21 C20 C19 120.0(5) . . ?
C21 C20 H20 120.0 . . ?
C1 C4 C9 114.9(5) . . ?
C5 C4 C1 121.4(6) . . ?
C5 C4 C9 123.6(6) . . ?
C5 C6 H6 120.1 . . ?
C5 C6 C7 119.8(5) . . ?
C7 C6 H6 120.1 . . ?
C4 C5 H5 119.9 . . ?
C6 C5 C4 120.1(6) . . ?
C6 C5 H5 119.9 . . ?
N5 C29 H29 124.0 . . ?
N6 C29 N5 112.0(5) . . ?
N6 C29 H29 124.0 . . ?
C12 C11 H11 120.1 . . ?
C10 C11 H11 120.1 . . ?
C10 C11 C12 119.9(6) . . ?
C13 C12 H12 120.6 . . ?
C11 C12 C13 118.8(6) . . ?
C11 C12 H12 120.6 . . ?
C27 C26 H26 120.2 . . ?
C27 C26 C25 119.6(5) . . ?
C25 C26 H26 120.2 . . ?
N5 C30 H30A 109.5 . . ?
N5 C30 H30B 109.5 . . ?
N5 C30 H30C 109.5 . . ?
H30A C30 H30B 109.5 . . ?
H30A C30 H30C 109.5 . . ?
H30B C30 H30C 109.5 . . ?
N1 C9 C4 114.1(5) . . ?
N1 C9 C10 119.6(6) . . ?
C10 C9 C4 126.3(6) . . ?
C11 C10 C9 120.6(6) . . ?
C11 C10 H10 119.7 . . ?
C9 C10 H10 119.7 . . ?
C8 C7 H7 119.7 . . ?
C6 C7 C8 120.6(6) . . ?
C6 C7 H7 119.7 . . ?
C24 C25 H25 120.2 . . ?
C26 C25 C24 119.5(6) . . ?
C26 C25 H25 120.2 . . ?
N7 C31 C32 179.1(10) . . ?
C31 C32 H32A 109.5 . . ?
C31 C32 H32B 109.5 . . ?
C31 C32 H32C 109.5 . . ?
H32A C32 H32B 109.5 . . ?
H32A C32 H32C 109.5 . . ?
H32B C32 H32C 109.5 . . ?

loop_
_geom_bond_atom_site_label_1
_geom_bond_atom_site_label_2
_geom_bond_distance
_geom_bond_site_symmetry_2
_geom_bond_publ_flag
Ir1 N2 2.060(4) . ?
Ir1 N3 2.176(4) . ?
Ir1 N1 2.054(4) . ?
Ir1 C2 2.056(5) . ?
Ir1 C1 2.008(5) . ?
Ir1 C3 2.072(5) . ?
N2 C19 1.356(7) . ?
N2 C23 1.348(7) . ?
N3 C24 1.346(7) . ?
N3 C28 1.340(7) . ?
N1 C13 1.349(7) . ?
N1 C9 1.378(7) . ?
N4 N6 1.380(6) . ?
N4 C3 1.355(7) . ?
N4 C28 1.397(7) . ?
N5 C3 1.342(7) . ?
N5 C29 1.380(7) . ?
N5 C30 1.459(7) . ?
C2 C14 1.409(7) . ?
C2 C18 1.390(8) . ?
C1 C8 1.398(8) . ?
C1 C4 1.419(8) . ?
N6 C29 1.297(8) . ?
C19 C14 1.467(7) . ?
C19 C20 1.398(7) . ?
C22 H22 0.9500 . ?
C22 C23 1.371(8) . ?
C22 C21 1.380(8) . ?
C14 C15 1.400(7) . ?
C23 H23 0.9500 . ?
C17 H17 0.9500 . ?
C17 C16 1.384(8) . ?
C17 C18 1.395(8) . ?
C15 H15 0.9500 . ?
C15 C16 1.380(8) . ?
C16 H16 0.9500 . ?
C21 H21 0.9500 . ?
C21 C20 1.378(8) . ?
C24 H24 0.9500 . ?
C24 C25 1.386(8) . ?
C27 H27 0.9500 . ?
C27 C28 1.376(8) . ?
C27 C26 1.378(9) . ?
C8 H8 0.9500 . ?
C8 C7 1.397(8) . ?
C18 H18 0.9500 . ?
C13 H13 0.9500 . ?
C13 C12 1.390(8) . ?
C20 H20 0.9500 . ?
C4 C5 1.388(8) . ?
C4 C9 1.465(8) . ?
C6 H6 0.9500 . ?
C6 C5 1.375(10) . ?
C6 C7 1.387(9) . ?
C5 H5 0.9500 . ?
C29 H29 0.9500 . ?
C11 H11 0.9500 . ?
C11 C12 1.387(10) . ?
C11 C10 1.358(10) . ?
C12 H12 0.9500 . ?
C26 H26 0.9500 . ?
C26 C25 1.383(9) . ?
C30 H30A 0.9800 . ?
C30 H30B 0.9800 . ?
C30 H30C 0.9800 . ?
C9 C10 1.385(8) . ?
C10 H10 0.9500 . ?
C7 H7 0.9500 . ?
C25 H25 0.9500 . ?
C31 C32 1.457(11) . ?
C31 N7 1.141(10) . ?
C32 H32A 0.9800 . ?
C32 H32B 0.9800 . ?
C32 H32C 0.9800 . ?

loop_
_geom_torsion_atom_site_label_1
_geom_torsion_atom_site_label_2
_geom_torsion_atom_site_label_3
_geom_torsion_atom_site_label_4
_geom_torsion
_geom_torsion_site_symmetry_1
_geom_torsion_site_symmetry_2
_geom_torsion_site_symmetry_3
_geom_torsion_site_symmetry_4
_geom_torsion_publ_flag
Ir1 N2 C19 C14 -4.6(5) . . . . ?
Ir1 N2 C19 C20 175.6(4) . . . . ?
Ir1 N2 C23 C22 -174.8(4) . . . . ?
Ir1 N3 C24 C25 177.3(4) . . . . ?
Ir1 N3 C28 N4 1.7(6) . . . . ?
Ir1 N3 C28 C27 -178.7(4) . . . . ?
Ir1 N1 C13 C12 -178.7(4) . . . . ?
Ir1 N1 C9 C4 1.3(6) . . . . ?
Ir1 N1 C9 C10 -179.3(4) . . . . ?
Ir1 C2 C14 C19 1.6(6) . . . . ?
Ir1 C2 C14 C15 -179.9(4) . . . . ?
Ir1 C2 C18 C17 -179.6(4) . . . . ?
Ir1 C1 C8 C7 -179.8(4) . . . . ?
Ir1 C1 C4 C5 177.9(4) . . . . ?
Ir1 C1 C4 C9 -4.9(6) . . . . ?
N2 C19 C14 C2 2.0(6) . . . . ?
N2 C19 C14 C15 -176.5(5) . . . . ?
N2 C19 C20 C21 0.0(8) . . . . ?
N3 C24 C25 C26 0.1(9) . . . . ?
N1 C13 C12 C11 -0.4(9) . . . . ?
N1 C9 C10 C11 -2.7(9) . . . . ?
N4 N6 C29 N5 -0.2(6) . . . . ?
C2 C14 C15 C16 0.1(8) . . . . ?
C1 C8 C7 C6 2.6(9) . . . . ?
C1 C4 C5 C6 1.6(9) . . . . ?
C1 C4 C9 N1 2.3(7) . . . . ?
C1 C4 C9 C10 -177.0(5) . . . . ?
N6 N4 C3 Ir1 -173.8(4) . . . . ?
N6 N4 C3 N5 0.5(6) . . . . ?
N6 N4 C28 N3 173.3(5) . . . . ?
N6 N4 C28 C27 -6.3(8) . . . . ?
C3 N4 N6 C29 -0.2(6) . . . . ?
C3 N4 C28 N3 -3.2(7) . . . . ?
C3 N4 C28 C27 177.2(5) . . . . ?
C3 N5 C29 N6 0.6(7) . . . . ?
C19 N2 C23 C22 2.6(7) . . . . ?
C19 C14 C15 C16 178.5(5) . . . . ?
C22 C21 C20 C19 1.5(9) . . . . ?
C14 C2 C18 C17 1.0(8) . . . . ?
C14 C19 C20 C21 -179.8(5) . . . . ?
C14 C15 C16 C17 -0.3(9) . . . . ?
C23 N2 C19 C14 177.8(4) . . . . ?
C23 N2 C19 C20 -2.0(7) . . . . ?
C23 C22 C21 C20 -1.0(9) . . . . ?
C16 C17 C18 C2 -1.3(9) . . . . ?
C21 C22 C23 N2 -1.1(8) . . . . ?
C24 N3 C28 N4 177.6(5) . . . . ?
C24 N3 C28 C27 -2.9(8) . . . . ?
C27 C26 C25 C24 -1.3(9) . . . . ?
C8 C1 C4 C5 -1.1(8) . . . . ?
C8 C1 C4 C9 176.1(5) . . . . ?
C18 C2 C14 C19 -178.9(4) . . . . ?
C18 C2 C14 C15 -0.4(7) . . . . ?
C18 C17 C16 C15 0.9(9) . . . . ?
C28 N3 C24 C25 1.9(8) . . . . ?
C28 N4 N6 C29 -176.9(5) . . . . ?
C28 N4 C3 Ir1 3.1(6) . . . . ?
C28 N4 C3 N5 177.4(5) . . . . ?
C28 C27 C26 C25 0.5(8) . . . . ?
C13 N1 C9 C4 -175.0(5) . . . . ?
C13 N1 C9 C10 4.3(8) . . . . ?
C20 C19 C14 C2 -178.3(5) . . . . ?
C20 C19 C14 C15 3.3(8) . . . . ?
C4 C1 C8 C7 -1.0(8) . . . . ?
C4 C9 C10 C11 176.5(6) . . . . ?
C5 C4 C9 N1 179.4(5) . . . . ?
C5 C4 C9 C10 0.2(9) . . . . ?
C5 C6 C7 C8 -2.1(9) . . . . ?
C29 N5 C3 Ir1 170.7(5) . . . . ?
C29 N5 C3 N4 -0.6(6) . . . . ?
C12 C11 C10 C9 -0.5(10) . . . . ?
C26 C27 C28 N3 1.7(9) . . . . ?
C26 C27 C28 N4 -178.8(5) . . . . ?
C30 N5 C3 Ir1 -10.1(10) . . . . ?
C30 N5 C3 N4 178.5(5) . . . . ?
C30 N5 C29 N6 -178.6(5) . . . . ?
C9 N1 C13 C12 -2.8(8) . . . . ?
C9 C4 C5 C6 -175.3(5) . . . . ?
C10 C11 C12 C13 2.0(10) . . . . ?
C7 C6 C5 C4 -0.1(9) . . . . ?

loop_
_exptl_oxdiff_crystal_face_indexfrac_h
_exptl_oxdiff_crystal_face_indexfrac_k
_exptl_oxdiff_crystal_face_indexfrac_l
_exptl_oxdiff_crystal_face_x
_exptl_oxdiff_crystal_face_y
_exptl_oxdiff_crystal_face_z
0.0005 1.0000 0.0001 0.0240 0.0213 -0.0354
-0.0005 -1.0000 -0.0001 -0.0240 -0.0213 0.0354
1.0005 -0.0007 0.0008 0.1286 0.0504 0.1166
-1.0005 0.0007 -0.0008 -0.1286 -0.0504 -0.1166
-0.0006 0.0009 0.9993 -0.0548 0.1308 0.0411
0.0006 -0.0009 -0.9993 0.0548 -0.1308 -0.0411
